data_2203221
loop_
_publ_author_name
'Robert T. Stibrany'
'Michael G. Matturro'
'Stephen Zushma'
'Abhimanyu O. Patil'

_publ_section_title <i>rac</i>-[2,2'-Bis(1-ethylbenzimidazol-2-yl-\k<i>N</i>^3^)biphenyl]dichloronickel(II)
_journal_issue 2
_journal_name_full 'Acta Crystallographica Section E'
_journal_page_first m188
_journal_page_last m189
_journal_paper_doi 10.1107/S160053680400056X
_journal_volume 60
_journal_year 2004
_chemical_formula_iupac '[Ni Cl2 (C30 H26 N4)]'
_chemical_formula_moiety 'C30 H26 Cl2 N4 Ni'
_chemical_formula_sum 'C30 H26 Cl2 N4 Ni'
_chemical_formula_weight 572.15
_chemical_name_systematic
;
rac-[2,2'-Bis(1-ethylbenzimidazol-2-yl-\kN^3^)biphenyl]dichloronickel(II)
;
_space_group_IT_number 14
_symmetry_cell_setting monoclinic
_symmetry_space_group_name_Hall '-P 2yn'
_symmetry_space_group_name_H-M 'P 1 21/n 1'
_atom_sites_solution_hydrogens geom
_atom_sites_solution_primary direct
_atom_sites_solution_secondary difmap
_audit_creation_method SHELXL-97
_cell_angle_alpha 90.00
_cell_angle_beta 95.806(4)
_cell_angle_gamma 90.00
_cell_formula_units_Z 4
_cell_length_a 9.1464(5)
_cell_length_b 18.6955(10)
_cell_length_c 16.4401(10)
_cell_measurement_reflns_used 765
_cell_measurement_temperature 297.0(10)
_cell_measurement_theta_max 21.26
_cell_measurement_theta_min 2.49
_cell_volume 2796.8(3)
_computing_cell_refinement SMART
_computing_data_collection 'SMART (Bruker, 2000)'
_computing_data_reduction 'SAINT (Bruker, 2000)'
_computing_molecular_graphics 'ORTEPIII (Burnett & Johnson, 1996) and ORTEP32 (Farrugia, 1997)'
_computing_publication_material 'SHELXTL (Bruker, 2000)'
_computing_structure_refinement 'SHELXL97 (Sheldrick, 1997)'
_computing_structure_solution 'SHELXS97 (Sheldrick, 1990)'
_diffrn_ambient_temperature 297.0(10)
_diffrn_measured_fraction_theta_full 0.994
_diffrn_measured_fraction_theta_max 0.994
_diffrn_measurement_device_type
;
Siemens P3 diffractometer with a Bruker SMART APEX CCD area-detector
;
_diffrn_measurement_method '\f and \w'
_diffrn_radiation_monochromator graphite
_diffrn_radiation_source 'fine-focus sealed tube'
_diffrn_radiation_type MoK\a
_diffrn_radiation_wavelength 0.71073
_diffrn_reflns_av_R_equivalents 0.0709
_diffrn_reflns_av_sigmaI/netI 0.0688
_diffrn_reflns_limit_h_max 10
_diffrn_reflns_limit_h_min -10
_diffrn_reflns_limit_k_max 22
_diffrn_reflns_limit_k_min -22
_diffrn_reflns_limit_l_max 19
_diffrn_reflns_limit_l_min -15
_diffrn_reflns_number 20111
_diffrn_reflns_theta_full 25.03
_diffrn_reflns_theta_max 25.03
_diffrn_reflns_theta_min 1.65
_diffrn_standards_number 0
_exptl_absorpt_coefficient_mu 0.910
_exptl_absorpt_correction_T_max 0.960
_exptl_absorpt_correction_T_min 0.787
_exptl_absorpt_correction_type multi-scan
_exptl_absorpt_process_details '(SADABS; Blessing, 1995)'
_exptl_crystal_colour purple
_exptl_crystal_density_diffrn 1.359
_exptl_crystal_density_meas 1.340(10)
_exptl_crystal_density_method 'flotation in CCl~4~/cyclohexane'
_exptl_crystal_description rod
_exptl_crystal_F_000 1184
_exptl_crystal_size_max 0.46
_exptl_crystal_size_mid 0.12
_exptl_crystal_size_min 0.04
_refine_diff_density_max 0.633
_refine_diff_density_min -0.434
_refine_ls_extinction_method none
_refine_ls_goodness_of_fit_ref 1.000
_refine_ls_hydrogen_treatment constr
_refine_ls_matrix_type full
_refine_ls_number_parameters 353
_refine_ls_number_reflns 4918
_refine_ls_number_restraints 4
_refine_ls_restrained_S_all 1.003
_refine_ls_R_factor_all 0.1075
_refine_ls_R_factor_gt 0.0590
_refine_ls_shift/su_max 0.000
_refine_ls_shift/su_mean 0.000
_refine_ls_structure_factor_coef Fsqd
_refine_ls_weighting_details 'calc w = 1/[\s^2^(Fo^2^)+(0.0957P)^2^] where P = (Fo^2^+2Fc^2^)/3'
_refine_ls_weighting_scheme calc
_refine_ls_wR_factor_gt 0.1403
_refine_ls_wR_factor_ref 0.1690
_reflns_number_gt 3033
_reflns_number_total 4918
_reflns_threshold_expression I>2\s(I)
_cod_data_source_file om6201.cif
_cod_data_source_block II
_cod_depositor_comments
;
The following automatic conversions were performed:
'_symmetry_cell_setting' value 'Monoclinic' changed to 'monoclinic'
according to '/home/saulius/struct/CIF-dictionaries/cif_core.dic'
dictionary named 'cif_core.dic' version 2.4.1 from 2010-06-29.

Automatic conversion script
Id: cif_fix_enum 1527 2010-12-29 10:47:43Z saulius 

The following automatic conversions were performed:

'_symmetry_cell_setting' value 'Monoclinic' changed to 'monoclinic'
according to /home/saulius/struct/CIF-dictionaries/cif_core.dic
dictionary named 'cif_core.dic' version 2.4.1 from 2010-06-29.

Automatic conversion script
Id: cif_fix_values 1715 2011-07-08 13:25:40Z adriana 
;
_cod_original_sg_symbol_H-M 'P 21/n'
_cod_database_code 2203221
_cod_database_fobs_code 2203221

loop_
_symmetry_equiv_pos_as_xyz
'x, y, z'
'-x+1/2, y+1/2, -z+1/2'
'-x, -y, -z'
'x-1/2, -y-1/2, z-1/2'

loop_
_atom_site_label
_atom_site_fract_x
_atom_site_fract_y
_atom_site_fract_z
_atom_site_U_iso_or_equiv
_atom_site_adp_type
_atom_site_calc_flag
_atom_site_refinement_flags
_atom_site_occupancy
_atom_site_disorder_assembly
_atom_site_disorder_group
_atom_site_type_symbol
Ni 0.72365(7) 0.15980(4) 0.20879(4) 0.0541(3) Uani d . 1 A . Ni
Cl2 0.76985(17) 0.27521(8) 0.18489(9) 0.0760(5) Uani d . 1 . . Cl
Cl1 0.86363(16) 0.06727(9) 0.18000(10) 0.0872(5) Uani d . 1 . . Cl
N11 0.6114(4) 0.1943(2) 0.4437(2) 0.0493(10) Uani d . 1 . . N
N13 0.6961(4) 0.1600(2) 0.3283(2) 0.0466(9) Uani d . 1 . . N
N41 0.3617(6) 0.0586(3) 0.0924(3) 0.097(2) Uani d D 1 . . N
N43 0.5375(4) 0.1309(2) 0.1425(2) 0.0478(9) Uani d . 1 . . N
C11 0.7457(5) 0.1627(3) 0.4655(3) 0.0506(12) Uani d . 1 . . C
C12 0.5867(5) 0.1914(3) 0.3612(3) 0.0471(11) Uani d . 1 . . C
C13 0.7973(5) 0.1406(2) 0.3936(3) 0.0481(12) Uani d . 1 . . C
C14 0.9314(6) 0.1040(3) 0.3951(4) 0.0678(15) Uani d . 1 . . C
H14 0.9672 0.0879 0.3474 0.081 Uiso calc R 1 . . H
C15 1.0070(6) 0.0931(4) 0.4703(4) 0.0811(18) Uani d . 1 . . C
H15 1.0966 0.0693 0.4733 0.097 Uiso calc R 1 . . H
C16 0.9544(7) 0.1165(4) 0.5432(4) 0.0840(19) Uani d . 1 . . C
H16 1.0091 0.1077 0.5926 0.195 Uiso calc R 1 . . H
C17 0.8249(6) 0.1514(3) 0.5421(3) 0.0672(15) Uani d . 1 . . C
H17 0.7897 0.1672 0.5901 0.081 Uiso calc R 1 . . H
C18 0.5101(6) 0.2222(3) 0.5007(3) 0.0681(15) Uani d . 1 . . C
H18A 0.5138 0.1913 0.5483 0.082 Uiso calc R 1 . . H
H18B 0.4105 0.2213 0.4741 0.082 Uiso calc R 1 . . H
C19 0.5488(8) 0.2973(3) 0.5276(4) 0.0895(19) Uani d . 1 . . C
H19A 0.6472 0.2983 0.5542 0.134 Uiso calc R 1 . . H
H19B 0.4817 0.3133 0.5651 0.134 Uiso calc R 1 . . H
H19C 0.5422 0.3283 0.4808 0.134 Uiso calc R 1 . . H
C21 0.3471(5) 0.1611(3) 0.2889(3) 0.0583(14) Uani d . 1 . . C
C22 0.4475(5) 0.2144(3) 0.3164(3) 0.0536(13) Uani d . 1 . . C
C23 0.4152(7) 0.2856(3) 0.3044(3) 0.0741(17) Uani d . 1 . . C
H23 0.4840 0.3201 0.3227 0.089 Uiso calc R 1 . . H
C24 0.2807(9) 0.3064(5) 0.2652(4) 0.095(2) Uani d . 1 . . C
H24 0.2589 0.3545 0.2563 0.114 Uiso calc R 1 . . H
C25 0.1799(7) 0.2542(6) 0.2396(4) 0.098(3) Uani d . 1 . . C
H25 0.0884 0.2675 0.2143 0.118 Uiso calc R 1 . . H
C26 0.2122(6) 0.1827(5) 0.2508(3) 0.0820(19) Uani d . 1 . . C
H26 0.1427 0.1485 0.2326 0.098 Uiso calc R 1 . . H
C31 0.3880(5) 0.0850(3) 0.3017(3) 0.0620(14) Uani d . 1 A . C
C32 0.4422(6) 0.0465(3) 0.2401(3) 0.0624(15) Uani d . 1 . . C
C33 0.4923(8) -0.0221(3) 0.2548(4) 0.088(2) Uani d . 1 A . C
H33 0.5286 -0.0479 0.2128 0.106 Uiso calc R 1 . . H
C34 0.4896(9) -0.0535(3) 0.3311(4) 0.096(2) Uani d . 1 . . C
H34 0.5271 -0.0993 0.3408 0.115 Uiso calc R 1 A . H
C35 0.4313(8) -0.0166(4) 0.3922(4) 0.094(2) Uani d . 1 A . C
H35 0.4249 -0.0380 0.4428 0.112 Uiso calc R 1 . . H
C36 0.3822(6) 0.0523(4) 0.3782(3) 0.0754(17) Uani d . 1 . . C
H36 0.3447 0.0776 0.4201 0.090 Uiso calc R 1 A . H
C41 0.3953(6) 0.1014(3) 0.0278(3) 0.0721(16) Uani d . 1 A . C
C42 0.4500(6) 0.0782(3) 0.1595(3) 0.0636(14) Uani d . 1 A . C
C43 0.5038(5) 0.1466(3) 0.0602(3) 0.0501(12) Uani d . 1 A . C
C44 0.5595(6) 0.1985(3) 0.0114(3) 0.0640(14) Uani d . 1 . . C
H44 0.6333 0.2297 0.0322 0.077 Uiso calc R 1 A . H
C45 0.5013(7) 0.2021(3) -0.0688(3) 0.0718(16) Uani d . 1 A . C
H45 0.5360 0.2366 -0.1027 0.086 Uiso calc R 1 . . H
C46 0.3928(8) 0.1558(4) -0.1002(3) 0.0844(19) Uani d . 1 . . C
H46 0.3565 0.1600 -0.1549 0.101 Uiso calc R 1 A . H
C47 0.3378(8) 0.1048(4) -0.0547(4) 0.096(2) Uani d . 1 A . C
H47 0.2654 0.0734 -0.0766 0.116 Uiso calc R 1 . . H
C48A 0.2036(10) 0.0192(5) 0.0935(5) 0.153(4) Uani d PD 0.60 A 1 C
H48A 0.1740 0.0125 0.1480 0.183 Uiso calc PR 0.60 A 1 H
H48B 0.1255 0.0414 0.0579 0.183 Uiso calc PR 0.60 A 1 H
C49A 0.2594(13) -0.0420(5) 0.0610(6) 0.163(4) Uani d PD 0.60 A 1 C
H49A 0.1839 -0.0778 0.0542 0.244 Uiso calc PR 0.60 A 1 H
H49B 0.3401 -0.0596 0.0974 0.244 Uiso calc PR 0.60 A 1 H
H49C 0.2929 -0.0312 0.0090 0.244 Uiso calc PR 0.60 A 1 H
C48B 0.2036(10) 0.0192(5) 0.0935(5) 0.153(4) Uani d PD 0.40 A 2 C
H48C 0.1740 0.0125 0.1480 0.183 Uiso calc PR 0.40 A 2 H
H48D 0.1255 0.0414 0.0579 0.183 Uiso calc PR 0.40 A 2 H
C49B 0.2594(13) -0.0420(5) 0.0610(6) 0.163(4) Uani d PD 0.40 A 2 C
H49D 0.1832 -0.0774 0.0528 0.244 Uiso calc PR 0.40 A 2 H
H49E 0.3383 -0.0603 0.0981 0.244 Uiso calc PR 0.40 A 2 H
H49F 0.2954 -0.0309 0.0097 0.244 Uiso calc PR 0.40 A 2 H

loop_
_atom_site_aniso_label
_atom_site_aniso_U_11
_atom_site_aniso_U_22
_atom_site_aniso_U_33
_atom_site_aniso_U_12
_atom_site_aniso_U_13
_atom_site_aniso_U_23
Ni 0.0564(4) 0.0649(5) 0.0426(4) -0.0137(3) 0.0126(3) -0.0113(3)
Cl2 0.0902(10) 0.0673(9) 0.0697(10) -0.0217(8) 0.0039(7) -0.0031(7)
Cl1 0.0781(10) 0.0932(12) 0.0927(12) 0.0061(8) 0.0204(8) -0.0286(9)
N11 0.052(2) 0.058(2) 0.038(2) -0.002(2) 0.0074(17) -0.0045(19)
N13 0.049(2) 0.051(2) 0.040(2) -0.0062(19) 0.0062(17) -0.0086(18)
N41 0.099(4) 0.137(5) 0.050(3) -0.083(4) -0.008(3) 0.003(3)
N43 0.055(2) 0.052(2) 0.036(2) -0.007(2) 0.0073(17) -0.0059(18)
C11 0.051(3) 0.053(3) 0.047(3) -0.007(2) 0.007(2) 0.001(2)
C12 0.053(3) 0.052(3) 0.037(3) -0.002(2) 0.007(2) -0.006(2)
C13 0.043(3) 0.049(3) 0.052(3) -0.008(2) 0.003(2) -0.001(2)
C14 0.061(3) 0.072(4) 0.071(4) 0.002(3) 0.010(3) 0.005(3)
C15 0.057(4) 0.093(5) 0.091(5) 0.012(3) -0.002(3) 0.018(4)
C16 0.071(4) 0.106(5) 0.073(5) 0.003(4) -0.005(3) 0.021(4)
C17 0.067(4) 0.086(4) 0.048(3) -0.007(3) 0.000(2) 0.006(3)
C18 0.074(4) 0.088(4) 0.043(3) 0.009(3) 0.014(3) -0.004(3)
C19 0.116(5) 0.082(5) 0.074(4) 0.017(4) 0.023(4) -0.014(4)
C21 0.042(3) 0.098(4) 0.035(3) -0.005(3) 0.008(2) 0.005(3)
C22 0.057(3) 0.070(4) 0.034(3) 0.013(3) 0.008(2) 0.002(2)
C23 0.081(4) 0.090(5) 0.049(3) 0.024(3) -0.002(3) -0.010(3)
C24 0.107(6) 0.126(6) 0.052(4) 0.057(5) 0.009(4) 0.004(4)
C25 0.063(4) 0.187(9) 0.044(4) 0.038(5) 0.007(3) 0.014(5)
C26 0.058(4) 0.142(7) 0.046(3) -0.002(4) 0.005(3) 0.013(4)
C31 0.056(3) 0.085(4) 0.044(3) -0.028(3) 0.001(2) 0.006(3)
C32 0.077(4) 0.066(4) 0.042(3) -0.037(3) -0.002(3) -0.001(3)
C33 0.138(6) 0.077(5) 0.050(4) -0.043(4) 0.011(3) -0.011(3)
C34 0.161(7) 0.062(4) 0.063(4) -0.034(4) 0.003(4) 0.000(3)
C35 0.144(6) 0.079(5) 0.055(4) -0.039(4) -0.004(4) 0.013(4)
C36 0.082(4) 0.100(5) 0.045(3) -0.031(4) 0.008(3) -0.001(3)
C41 0.087(4) 0.090(4) 0.039(3) -0.015(3) 0.004(3) 0.003(3)
C42 0.069(3) 0.080(4) 0.041(3) -0.025(3) 0.002(2) -0.003(3)
C43 0.058(3) 0.058(3) 0.035(3) 0.000(2) 0.009(2) -0.009(2)
C44 0.086(4) 0.061(3) 0.049(3) 0.006(3) 0.021(3) -0.001(3)
C45 0.109(5) 0.066(4) 0.044(3) 0.021(4) 0.023(3) 0.008(3)
C46 0.115(5) 0.106(5) 0.032(3) 0.030(4) 0.006(3) 0.005(3)
C47 0.116(5) 0.125(6) 0.043(4) -0.025(5) -0.014(3) -0.002(4)
C48A 0.203(10) 0.183(9) 0.072(5) 0.102(9) 0.013(6) 0.005(6)
C49A 0.229(11) 0.133(8) 0.140(9) 0.070(8) 0.085(8) 0.045(7)
C48B 0.203(10) 0.183(9) 0.072(5) 0.102(9) 0.013(6) 0.005(6)
C49B 0.229(11) 0.133(8) 0.140(9) 0.070(8) 0.085(8) 0.045(7)

loop_
_atom_type_symbol
_atom_type_description
_atom_type_scat_dispersion_real
_atom_type_scat_dispersion_imag
_atom_type_scat_source
C C 0.0033 0.0016 'International Tables Vol C Tables 4.2.6.8 and 6.1.1.4'
H H 0.0000 0.0000 'International Tables Vol C Tables 4.2.6.8 and 6.1.1.4'
N N 0.0061 0.0033 'International Tables Vol C Tables 4.2.6.8 and 6.1.1.4'
Cl Cl 0.1484 0.1585 'International Tables Vol C Tables 4.2.6.8 and 6.1.1.4'
Ni Ni 0.3393 1.1124 'International Tables Vol C Tables 4.2.6.8 and 6.1.1.4'

loop_
_geom_angle_atom_site_label_1
_geom_angle_atom_site_label_2
_geom_angle_atom_site_label_3
_geom_angle
N43 Ni N13 110.49(15)
N43 Ni Cl1 98.62(12)
N13 Ni Cl1 109.94(12)
N43 Ni Cl2 109.25(12)
N13 Ni Cl2 102.37(11)
Cl1 Ni Cl2 125.94(7)
C12 N11 C11 107.3(4)
C12 N11 C18 126.7(4)
C11 N11 C18 125.9(4)
C12 N13 C13 105.9(4)
C12 N13 Ni 125.2(3)
C13 N13 Ni 127.9(3)
C42 N41 C41 108.0(4)
C42 N41 C48A 125.0(5)
C41 N41 C48A 122.4(5)
C42 N43 C43 106.6(4)
C42 N43 Ni 126.0(3)
C43 N43 Ni 124.5(3)
N11 C11 C13 106.2(4)
N11 C11 C17 131.6(5)
C13 C11 C17 122.2(5)
N13 C12 N11 111.7(4)
N13 C12 C22 125.4(4)
N11 C12 C22 122.6(4)
C11 C13 N13 108.9(4)
C11 C13 C14 120.3(5)
N13 C13 C14 130.8(5)
C15 C14 C13 116.7(5)
C15 C14 H14 121.7
C13 C14 H14 121.7
C14 C15 C16 122.6(6)
C14 C15 H15 118.7
C16 C15 H15 118.7
C17 C16 C15 120.9(5)
C16 C17 C11 117.2(5)
C16 C17 H17 121.4
C11 C17 H17 121.4
N11 C18 C19 111.8(5)
N11 C18 H18A 109.2
C19 C18 H18A 109.2
N11 C18 H18B 109.2
C19 C18 H18B 109.2
H18A C18 H18B 107.9
C18 C19 H19A 109.5
C18 C19 H19B 109.5
H19A C19 H19B 109.5
C18 C19 H19C 109.5
H19A C19 H19C 109.5
H19B C19 H19C 109.5
C26 C21 C22 117.6(6)
C26 C21 C31 123.0(6)
C22 C21 C31 119.4(4)
C23 C22 C21 121.3(5)
C23 C22 C12 121.3(5)
C21 C22 C12 117.4(5)
C22 C23 C24 120.4(6)
C22 C23 H23 119.8
C24 C23 H23 119.8
C25 C24 C23 118.6(7)
C25 C24 H24 120.7
C23 C24 H24 120.7
C26 C25 C24 121.2(6)
C26 C25 H25 119.4
C24 C25 H25 119.4
C25 C26 C21 120.9(6)
C25 C26 H26 119.6
C21 C26 H26 119.6
C32 C31 C36 118.7(6)
C32 C31 C21 120.2(5)
C36 C31 C21 120.9(5)
C33 C32 C31 119.9(5)
C33 C32 C42 119.4(5)
C31 C32 C42 120.7(5)
C32 C33 C34 121.1(6)
C32 C33 H33 119.5
C34 C33 H33 119.5
C35 C34 C33 119.6(7)
C35 C34 H34 120.2
C33 C34 H34 120.2
C34 C35 C36 119.5(6)
C34 C35 H35 120.2
C36 C35 H35 120.2
C35 C36 C31 121.1(6)
C35 C36 H36 119.4
C31 C36 H36 119.4
C43 C41 N41 105.4(4)
C43 C41 C47 122.1(6)
N41 C41 C47 132.4(6)
N43 C42 N41 110.8(4)
N43 C42 C32 125.6(4)
N41 C42 C32 123.5(5)
C41 C43 C44 120.0(5)
C41 C43 N43 109.2(4)
C44 C43 N43 130.8(5)
C45 C44 C43 117.4(6)
C45 C44 H44 121.3
C43 C44 H44 121.3
C44 C45 C46 121.7(6)
C44 C45 H45 119.2
C46 C45 H45 119.2
C47 C46 C45 122.3(5)
C47 C46 H46 118.9
C45 C46 H46 118.9
C46 C47 C41 116.5(6)
C46 C47 H47 121.7
C41 C47 H47 121.7
C49A C48A N41 90.4(7)
C49A C48A H48A 113.6
N41 C48A H48A 113.6
C49A C48A H48B 113.6
N41 C48A H48B 113.6
H48A C48A H48B 110.8
C48A C49A H49A 109.5
C48A C49A H49B 109.5
H49A C49A H49B 109.5
C48A C49A H49C 109.5
H49A C49A H49C 109.5
H49B C49A H49C 109.5

loop_
_geom_bond_atom_site_label_1
_geom_bond_atom_site_label_2
_geom_bond_distance
Ni N43 2.001(4)
Ni N13 2.007(4)
Ni Cl1 2.2311(16)
Ni Cl2 2.2411(15)
N11 C12 1.354(5)
N11 C11 1.378(6)
N11 C18 1.477(6)
N13 C12 1.322(6)
N13 C13 1.392(6)
N41 C42 1.350(6)
N41 C41 1.387(7)
N41 C48A 1.626(10)
N43 C42 1.317(6)
N43 C43 1.388(6)
C11 C13 1.380(7)
C11 C17 1.404(7)
C12 C22 1.469(6)
C13 C14 1.403(7)
C14 C15 1.370(8)
C14 H14 0.9300
C15 C16 1.405(9)
C15 H15 0.9300
C16 C17 1.350(8)
C17 H17 0.9300
C18 C19 1.504(8)
C18 H18A 0.9700
C18 H18B 0.9700
C19 H19A 0.9600
C19 H19B 0.9600
C19 H19C 0.9600
C21 C26 1.386(8)
C21 C22 1.399(7)
C21 C31 1.480(8)
C22 C23 1.373(7)
C23 C24 1.385(8)
C23 H23 0.9300
C24 C25 1.379(10)
C24 H24 0.9300
C25 C26 1.378(10)
C25 H25 0.9300
C26 H26 0.9300
C31 C32 1.375(8)
C31 C36 1.405(7)
C32 C33 1.376(8)
C32 C42 1.460(7)
C33 C34 1.388(8)
C33 H33 0.9300
C34 C35 1.371(10)
C34 H34 0.9300
C35 C36 1.375(9)
C35 H35 0.9300
C36 H36 0.9300
C41 C43 1.370(7)
C41 C47 1.406(7)
C43 C44 1.389(7)
C44 C45 1.371(7)
C44 H44 0.9300
C45 C46 1.378(9)
C45 H45 0.9300
C46 C47 1.340(9)
C46 H46 0.9300
C47 H47 0.9300
C48A C49A 1.381(9)
C48A H48A 0.9700
C48A H48B 0.9700
C49A H49A 0.9600
C49A H49B 0.9600
C49A H49C 0.9600

loop_
_geom_torsion_atom_site_label_1
_geom_torsion_atom_site_label_2
_geom_torsion_atom_site_label_3
_geom_torsion_atom_site_label_4
_geom_torsion
N43 Ni N13 C12 -49.5(4)
Cl1 Ni N13 C12 -157.3(3)
Cl2 Ni N13 C12 66.7(4)
N43 Ni N13 C13 143.9(3)
Cl1 Ni N13 C13 36.1(4)
Cl2 Ni N13 C13 -99.8(3)
N13 Ni N43 C42 -43.3(5)
Cl1 Ni N43 C42 71.9(4)
Cl2 Ni N43 C42 -155.2(4)
N13 Ni N43 C43 158.5(3)
Cl1 Ni N43 C43 -86.3(4)
Cl2 Ni N43 C43 46.6(4)
C12 N11 C11 C13 -0.7(5)
C18 N11 C11 C13 176.0(4)
C12 N11 C11 C17 179.8(5)
C18 N11 C11 C17 -3.6(8)
C13 N13 C12 N11 0.7(5)
Ni N13 C12 N11 -168.3(3)
C13 N13 C12 C22 -173.5(5)
Ni N13 C12 C22 17.4(7)
C11 N11 C12 N13 0.0(5)
C18 N11 C12 N13 -176.7(4)
C11 N11 C12 C22 174.4(4)
C18 N11 C12 C22 -2.2(8)
N11 C11 C13 N13 1.1(5)
C17 C11 C13 N13 -179.3(4)
N11 C11 C13 C14 -178.0(4)
C17 C11 C13 C14 1.6(7)
C12 N13 C13 C11 -1.1(5)
Ni N13 C13 C11 167.5(3)
C12 N13 C13 C14 177.9(5)
Ni N13 C13 C14 -13.5(7)
C11 C13 C14 C15 -1.2(7)
N13 C13 C14 C15 179.9(5)
C13 C14 C15 C16 0.4(9)
C14 C15 C16 C17 0.0(10)
C15 C16 C17 C11 0.3(9)
N11 C11 C17 C16 178.4(5)
C13 C11 C17 C16 -1.1(8)
C12 N11 C18 C19 -99.3(6)
C11 N11 C18 C19 84.6(6)
C26 C21 C22 C23 -1.4(7)
C31 C21 C22 C23 178.7(5)
C26 C21 C22 C12 176.4(4)
C31 C21 C22 C12 -3.5(7)
N13 C12 C22 C23 -109.5(6)
N11 C12 C22 C23 76.9(7)
N13 C12 C22 C21 72.7(6)
N11 C12 C22 C21 -100.9(6)
C21 C22 C23 C24 0.6(8)
C12 C22 C23 C24 -177.1(5)
C22 C23 C24 C25 0.9(9)
C23 C24 C25 C26 -1.5(10)
C24 C25 C26 C21 0.6(9)
C22 C21 C26 C25 0.8(8)
C31 C21 C26 C25 -179.3(5)
C26 C21 C31 C32 83.4(6)
C22 C21 C31 C32 -96.8(6)
C26 C21 C31 C36 -101.2(6)
C22 C21 C31 C36 78.6(6)
C36 C31 C32 C33 -1.3(7)
C21 C31 C32 C33 174.2(5)
C36 C31 C32 C42 179.8(4)
C21 C31 C32 C42 -4.7(7)
C31 C32 C33 C34 -0.2(9)
C42 C32 C33 C34 178.7(5)
C32 C33 C34 C35 2.4(10)
C33 C34 C35 C36 -2.9(10)
C34 C35 C36 C31 1.4(9)
C32 C31 C36 C35 0.8(8)
C21 C31 C36 C35 -174.7(5)
C42 N41 C41 C43 -0.8(7)
C48A N41 C41 C43 156.1(6)
C42 N41 C41 C47 -179.3(7)
C48A N41 C41 C47 -22.4(12)
C43 N43 C42 N41 0.3(6)
Ni N43 C42 N41 -161.1(4)
C43 N43 C42 C32 -177.0(5)
Ni N43 C42 C32 21.6(8)
C41 N41 C42 N43 0.3(7)
C48A N41 C42 N43 -155.8(6)
C41 N41 C42 C32 177.7(6)
C48A N41 C42 C32 21.5(10)
C33 C32 C42 N43 -110.7(7)
C31 C32 C42 N43 68.2(8)
C33 C32 C42 N41 72.4(8)
C31 C32 C42 N41 -108.8(7)
N41 C41 C43 C44 -177.9(5)
C47 C41 C43 C44 0.7(9)
N41 C41 C43 N43 1.0(6)
C47 C41 C43 N43 179.7(6)
C42 N43 C43 C41 -0.9(6)
Ni N43 C43 C41 160.9(4)
C42 N43 C43 C44 178.0(5)
Ni N43 C43 C44 -20.3(7)
C41 C43 C44 C45 0.1(8)
N43 C43 C44 C45 -178.6(5)
C43 C44 C45 C46 -0.5(8)
C44 C45 C46 C47 0.1(10)
C45 C46 C47 C41 0.8(10)
C43 C41 C47 C46 -1.2(10)
N41 C41 C47 C46 177.1(7)
C42 N41 C48A C49A -113.1(8)
C41 N41 C48A C49A 93.9(8)
